data_4067009
loop_
_publ_author_name
'Li, Minxiong'
'Song, Haibin'
'Xu, Shansheng'
'Wang, Baiquan'

_publ_section_title
;
 Alkyne-Functionalized Zirconocene Complexes: Synthesis, Structures, and
 Reactivities
;
_journal_issue 22
_journal_name_full Organometallics
_journal_page_first 6092
_journal_paper_doi 10.1021/om1007677
_journal_volume 29
_journal_year 2010
_chemical_formula_sum 'C50 H34 Cl2 Zr'
_chemical_formula_weight 796.89
_chemical_name_systematic
; 
 ? 
;
_space_group_IT_number 14
_symmetry_cell_setting monoclinic
_symmetry_space_group_name_Hall '-P 2yn'
_symmetry_space_group_name_H-M 'P 1 21/n 1'
_atom_sites_solution_hydrogens geom
_atom_sites_solution_primary direct
_atom_sites_solution_secondary difmap
_audit_creation_method SHELXL-97
_cell_angle_alpha 90.00
_cell_angle_beta 100.75(3)
_cell_angle_gamma 90.00
_cell_formula_units_Z 4
_cell_length_a 13.792(3)
_cell_length_b 11.672(2)
_cell_length_c 23.739(5)
_cell_measurement_reflns_used 11823
_cell_measurement_temperature 113(2)
_cell_measurement_theta_max 27.990
_cell_measurement_theta_min 2.074
_cell_volume 3754.4(14)
_computing_cell_refinement crystalclear
_computing_data_collection 'crystalclear(Rigaku/MSC Inc., 2005)'
_computing_data_reduction crystalclear
_computing_molecular_graphics 'Bruker SHELXTL'
_computing_publication_material 'Bruker SHELXTL'
_computing_structure_refinement 'SHELXL-97 (Sheldrick, 1997)'
_computing_structure_solution 'SHELXS-97 (Sheldrick, 1990)'
_diffrn_ambient_temperature 113(2)
_diffrn_detector_area_resol_mean 7.31
_diffrn_measured_fraction_theta_full 0.998
_diffrn_measured_fraction_theta_max 0.998
_diffrn_measurement_device_type 'rigaku saturn CCD area detector'
_diffrn_measurement_method '\w and \f scans'
_diffrn_radiation_monochromator confocal
_diffrn_radiation_source 'rotating anode'
_diffrn_radiation_type MoK\a
_diffrn_radiation_wavelength 0.71073
_diffrn_reflns_av_R_equivalents 0.0320
_diffrn_reflns_av_sigmaI/netI 0.0248
_diffrn_reflns_limit_h_max 16
_diffrn_reflns_limit_h_min -16
_diffrn_reflns_limit_k_max 9
_diffrn_reflns_limit_k_min -13
_diffrn_reflns_limit_l_max 28
_diffrn_reflns_limit_l_min -28
_diffrn_reflns_number 28935
_diffrn_reflns_theta_full 25.02
_diffrn_reflns_theta_max 25.02
_diffrn_reflns_theta_min 2.30
_diffrn_standards_decay_% 0
_diffrn_standards_interval_count 0
_diffrn_standards_interval_time 0
_diffrn_standards_number 0
_exptl_absorpt_coefficient_mu 0.471
_exptl_absorpt_correction_T_max 0.9456
_exptl_absorpt_correction_T_min 0.9117
_exptl_absorpt_correction_type multi-scan
_exptl_absorpt_process_details crystalclear
_exptl_crystal_density_diffrn 1.410
_exptl_crystal_density_method 'not measured'
_exptl_crystal_F_000 1632
_exptl_crystal_size_max 0.20
_exptl_crystal_size_mid 0.18
_exptl_crystal_size_min 0.12
_refine_diff_density_max 0.372
_refine_diff_density_min -0.590
_refine_diff_density_rms 0.060
_refine_ls_extinction_method none
_refine_ls_goodness_of_fit_ref 1.090
_refine_ls_hydrogen_treatment constr
_refine_ls_matrix_type full
_refine_ls_number_parameters 478
_refine_ls_number_reflns 6606
_refine_ls_number_restraints 0
_refine_ls_restrained_S_all 1.090
_refine_ls_R_factor_all 0.0369
_refine_ls_R_factor_gt 0.0332
_refine_ls_shift/su_max 0.001
_refine_ls_shift/su_mean 0.000
_refine_ls_structure_factor_coef Fsqd
_refine_ls_weighting_details 'calc w=1/[\s^2^(Fo^2^)+(0.0450P)^2^+2.5400P] where P=(Fo^2^+2Fc^2^)/3'
_refine_ls_weighting_scheme calc
_refine_ls_wR_factor_gt 0.0844
_refine_ls_wR_factor_ref 0.0868
_reflns_number_gt 6068
_reflns_number_total 6606
_reflns_threshold_expression >2sigma(I)
_cod_data_source_file om1007677_si_001.cif
_cod_data_source_block r90514d
_cod_depositor_comments
;
The following automatic conversions were performed:

'_symmetry_cell_setting' value 'Monoclinic' changed to 'monoclinic'
according to /home/saulius/struct/CIF-dictionaries/cif_core.dic
dictionary named 'cif_core.dic' version 2.4.1 from
2010-06-29.

'_exptl_absorpt_correction_type' value 'MULTI-SCAN'
changed to 'multi-scan' according to
/home/saulius/struct/CIF-dictionaries/cif_core.dic dictionary named
'cif_core.dic' version 2.4.1 from
2010-06-29.

'_refine_ls_hydrogen_treatment' value 'CONSTR' changed
to 'constr' according to
/home/saulius/struct/CIF-dictionaries/cif_core.dic dictionary named
'cif_core.dic' version 2.4.1 from 2010-06-29.

Automatic conversion script
Id: cif_fix_values 1715 2011-07-08 13:25:40Z adriana 
;
_cod_original_cell_volume 3754.2(13)
_cod_original_sg_symbol_H-M P2(1)/n
_cod_database_code 4067009

loop_
_symmetry_equiv_pos_as_xyz
'x, y, z'
'-x+1/2, y+1/2, -z+1/2'
'-x, -y, -z'
'x-1/2, -y-1/2, z-1/2'

loop_
_atom_site_label
_atom_site_type_symbol
_atom_site_fract_x
_atom_site_fract_y
_atom_site_fract_z
_atom_site_U_iso_or_equiv
_atom_site_adp_type
_atom_site_occupancy
_atom_site_symmetry_multiplicity
_atom_site_calc_flag
_atom_site_refinement_flags
Zr1 Zr 0.840868(14) 0.800231(17) 0.900874(8) 0.01698(8) Uani 1 1 d .
Cl1 Cl 0.95384(5) 0.82178(5) 0.99114(3) 0.03645(16) Uani 1 1 d .
Cl2 Cl 0.69038(4) 0.82994(5) 0.93491(3) 0.02905(14) Uani 1 1 d .
C1 C 0.90549(16) 0.63490(18) 0.85249(9) 0.0196(4) Uani 1 1 d .
C2 C 0.80297(16) 0.64073(18) 0.83053(9) 0.0190(4) Uani 1 1 d .
H2 H 0.7740 0.6642 0.7938 0.023 Uiso 1 1 calc R
C3 C 0.75174(16) 0.60468(18) 0.87403(9) 0.0191(4) Uani 1 1 d .
C4 C 0.82422(16) 0.58391(18) 0.92470(9) 0.0208(5) Uani 1 1 d .
C5 C 0.91722(16) 0.60095(18) 0.91056(9) 0.0205(5) Uani 1 1 d .
H5 H 0.9773 0.5914 0.9354 0.025 Uiso 1 1 calc R
C6 C 0.98217(16) 0.65148(19) 0.82047(9) 0.0205(5) Uani 1 1 d .
C7 C 1.04435(16) 0.6655(2) 0.79287(9) 0.0210(5) Uani 1 1 d .
C8 C 1.12216(16) 0.67779(19) 0.76081(9) 0.0196(5) Uani 1 1 d .
C9 C 1.14782(19) 0.7853(2) 0.74311(11) 0.0319(6) Uani 1 1 d .
H9 H 1.1154 0.8504 0.7525 0.038 Uiso 1 1 calc R
C10 C 1.2219(2) 0.7945(2) 0.71151(12) 0.0383(6) Uani 1 1 d .
H10 H 1.2389 0.8663 0.6994 0.046 Uiso 1 1 calc R
C11 C 1.27017(18) 0.7002(2) 0.69783(11) 0.0350(6) Uani 1 1 d .
H11 H 1.3198 0.7075 0.6764 0.042 Uiso 1 1 calc R
C12 C 1.24560(19) 0.5936(2) 0.71572(11) 0.0351(6) Uani 1 1 d .
H12 H 1.2794 0.5291 0.7069 0.042 Uiso 1 1 calc R
C13 C 1.17104(17) 0.5824(2) 0.74669(10) 0.0282(5) Uani 1 1 d .
H13 H 1.1537 0.5101 0.7581 0.034 Uiso 1 1 calc R
C14 C 0.64478(16) 0.58622(19) 0.86405(10) 0.0225(5) Uani 1 1 d .
C15 C 0.59276(17) 0.5787(2) 0.80790(10) 0.0279(5) Uani 1 1 d .
H15 H 0.6267 0.5847 0.7777 0.033 Uiso 1 1 calc R
C16 C 0.49257(18) 0.5627(2) 0.79636(12) 0.0378(6) Uani 1 1 d .
H16 H 0.4589 0.5589 0.7586 0.045 Uiso 1 1 calc R
C17 C 0.44191(19) 0.5521(2) 0.84109(13) 0.0416(7) Uani 1 1 d .
H17 H 0.3739 0.5414 0.8335 0.050 Uiso 1 1 calc R
C18 C 0.49166(19) 0.5574(2) 0.89674(12) 0.0381(6) Uani 1 1 d .
H18 H 0.4572 0.5492 0.9266 0.046 Uiso 1 1 calc R
C19 C 0.59221(18) 0.5747(2) 0.90875(11) 0.0316(6) Uani 1 1 d .
H19 H 0.6252 0.5788 0.9466 0.038 Uiso 1 1 calc R
C20 C 0.81147(16) 0.5357(2) 0.98119(9) 0.0227(5) Uani 1 1 d .
C21 C 0.8244(2) 0.4203(2) 0.98998(11) 0.0378(6) Uani 1 1 d .
H21 H 0.8393 0.3745 0.9607 0.045 Uiso 1 1 calc R
C22 C 0.8156(2) 0.3706(3) 1.04208(12) 0.0443(7) Uani 1 1 d .
H22 H 0.8243 0.2920 1.0472 0.053 Uiso 1 1 calc R
C23 C 0.79422(18) 0.4363(2) 1.08569(10) 0.0343(6) Uani 1 1 d .
H23 H 0.7878 0.4032 1.1204 0.041 Uiso 1 1 calc R
C24 C 0.7825(3) 0.5502(3) 1.07749(13) 0.0705(12) Uani 1 1 d .
H24 H 0.7683 0.5958 1.1070 0.085 Uiso 1 1 calc R
C25 C 0.7915(3) 0.6006(3) 1.02550(13) 0.0691(12) Uani 1 1 d .
H25 H 0.7838 0.6794 1.0209 0.083 Uiso 1 1 calc R
C26 C 0.94762(15) 0.93938(19) 0.85974(9) 0.0204(5) Uani 1 1 d .
C27 C 0.89124(15) 1.00910(19) 0.89034(9) 0.0202(5) Uani 1 1 d .
H27 H 0.9159 1.0497 0.9237 0.024 Uiso 1 1 calc R
C28 C 0.79215(15) 1.00713(18) 0.86232(9) 0.0184(4) Uani 1 1 d .
C29 C 0.78514(15) 0.93021(18) 0.81432(9) 0.0177(4) Uani 1 1 d .
C30 C 0.88139(15) 0.89084(18) 0.81305(9) 0.0179(4) Uani 1 1 d .
H30 H 0.8986 0.8411 0.7859 0.021 Uiso 1 1 calc R
C31 C 1.05144(16) 0.9274(2) 0.87283(9) 0.0231(5) Uani 1 1 d .
C32 C 1.13935(16) 0.9255(2) 0.88464(9) 0.0228(5) Uani 1 1 d .
C33 C 1.24435(16) 0.9340(2) 0.89835(9) 0.0223(5) Uani 1 1 d .
C34 C 1.30482(16) 0.8536(2) 0.87826(10) 0.0259(5) Uani 1 1 d .
H34 H 1.2772 0.7898 0.8579 0.031 Uiso 1 1 calc R
C35 C 1.40564(16) 0.8694(2) 0.88879(10) 0.0291(5) Uani 1 1 d .
H35 H 1.4462 0.8158 0.8757 0.035 Uiso 1 1 calc R
C36 C 1.44656(17) 0.9643(2) 0.91860(11) 0.0321(6) Uani 1 1 d .
H36 H 1.5145 0.9754 0.9248 0.039 Uiso 1 1 calc R
C37 C 1.38728(17) 1.0431(2) 0.93935(10) 0.0296(5) Uani 1 1 d .
H37 H 1.4155 1.1063 0.9600 0.036 Uiso 1 1 calc R
C38 C 1.28701(16) 1.0286(2) 0.92956(9) 0.0243(5) Uani 1 1 d .
H38 H 1.2473 1.0816 0.9437 0.029 Uiso 1 1 calc R
C39 C 0.71770(15) 1.08393(18) 0.87903(9) 0.0192(4) Uani 1 1 d .
C40 C 0.71854(17) 1.1091(2) 0.93672(10) 0.0254(5) Uani 1 1 d .
H40 H 0.7640 1.0728 0.9650 0.030 Uiso 1 1 calc R
C41 C 0.65317(19) 1.1866(2) 0.95229(11) 0.0323(6) Uani 1 1 d .
H41 H 0.6535 1.2012 0.9909 0.039 Uiso 1 1 calc R
C42 C 0.58679(18) 1.2431(2) 0.91041(11) 0.0324(6) Uani 1 1 d .
H42 H 0.5429 1.2962 0.9208 0.039 Uiso 1 1 calc R
C43 C 0.58611(17) 1.2203(2) 0.85338(11) 0.0302(6) Uani 1 1 d .
H43 H 0.5423 1.2591 0.8253 0.036 Uiso 1 1 calc R
C44 C 0.64991(16) 1.1404(2) 0.83754(10) 0.0242(5) Uani 1 1 d .
H44 H 0.6475 1.1243 0.7989 0.029 Uiso 1 1 calc R
C45 C 0.69829(15) 0.89442(18) 0.77153(9) 0.0192(4) Uani 1 1 d .
C46 C 0.60500(16) 0.8848(2) 0.78446(10) 0.0246(5) Uani 1 1 d .
H46 H 0.5945 0.9045 0.8208 0.030 Uiso 1 1 calc R
C47 C 0.52724(17) 0.8461(2) 0.74362(11) 0.0316(6) Uani 1 1 d .
H47 H 0.4648 0.8400 0.7528 0.038 Uiso 1 1 calc R
C48 C 0.54097(19) 0.8162(2) 0.68927(11) 0.0346(6) Uani 1 1 d .
H48 H 0.4880 0.7903 0.6621 0.042 Uiso 1 1 calc R
C49 C 0.63319(19) 0.8248(2) 0.67569(10) 0.0316(6) Uani 1 1 d .
H49 H 0.6431 0.8042 0.6393 0.038 Uiso 1 1 calc R
C50 C 0.71129(17) 0.8643(2) 0.71623(9) 0.0243(5) Uani 1 1 d .
H50 H 0.7734 0.8710 0.7067 0.029 Uiso 1 1 calc R

loop_
_atom_site_aniso_label
_atom_site_aniso_U_11
_atom_site_aniso_U_22
_atom_site_aniso_U_33
_atom_site_aniso_U_23
_atom_site_aniso_U_13
_atom_site_aniso_U_12
Zr1 0.01734(12) 0.01753(13) 0.01650(12) 0.00055(8) 0.00424(8) -0.00113(8)
Cl1 0.0483(4) 0.0323(3) 0.0230(3) -0.0011(2) -0.0083(3) -0.0017(3)
Cl2 0.0311(3) 0.0238(3) 0.0380(3) -0.0029(2) 0.0215(3) -0.0021(2)
C1 0.0212(11) 0.0172(11) 0.0212(11) 0.0002(9) 0.0063(9) -0.0002(9)
C2 0.0233(11) 0.0154(11) 0.0190(10) -0.0009(8) 0.0057(9) -0.0017(9)
C3 0.0231(11) 0.0137(11) 0.0214(11) -0.0012(8) 0.0066(9) -0.0020(9)
C4 0.0247(12) 0.0167(11) 0.0219(11) 0.0003(9) 0.0065(9) 0.0008(9)
C5 0.0208(11) 0.0177(11) 0.0228(11) 0.0009(9) 0.0031(9) 0.0023(9)
C6 0.0208(11) 0.0193(12) 0.0211(11) 0.0010(9) 0.0031(9) 0.0020(9)
C7 0.0163(11) 0.0248(12) 0.0204(11) 0.0007(9) -0.0005(9) 0.0021(9)
C8 0.0177(11) 0.0272(12) 0.0136(10) -0.0008(9) 0.0020(8) -0.0020(9)
C9 0.0305(13) 0.0294(14) 0.0387(14) -0.0007(11) 0.0138(11) -0.0032(11)
C10 0.0383(15) 0.0398(16) 0.0405(15) 0.0028(12) 0.0168(12) -0.0144(12)
C11 0.0247(13) 0.0579(19) 0.0248(12) -0.0061(12) 0.0111(10) -0.0115(12)
C12 0.0332(14) 0.0447(17) 0.0308(13) -0.0127(12) 0.0146(11) 0.0022(12)
C13 0.0289(13) 0.0299(14) 0.0272(12) -0.0024(10) 0.0094(10) 0.0003(10)
C14 0.0219(11) 0.0161(11) 0.0309(12) -0.0017(9) 0.0084(9) -0.0025(9)
C15 0.0250(12) 0.0267(13) 0.0323(13) -0.0029(10) 0.0063(10) -0.0041(10)
C16 0.0263(13) 0.0414(16) 0.0440(15) -0.0094(13) 0.0020(11) -0.0087(12)
C17 0.0238(13) 0.0405(16) 0.0614(19) -0.0086(14) 0.0105(13) -0.0112(12)
C18 0.0317(14) 0.0351(15) 0.0534(17) 0.0006(13) 0.0233(13) -0.0050(11)
C19 0.0295(13) 0.0308(14) 0.0370(14) 0.0014(11) 0.0132(11) -0.0055(11)
C20 0.0230(11) 0.0239(12) 0.0217(11) 0.0036(9) 0.0053(9) -0.0036(9)
C21 0.0551(17) 0.0309(15) 0.0311(14) 0.0083(11) 0.0173(12) 0.0058(13)
C22 0.0580(18) 0.0367(16) 0.0400(16) 0.0163(13) 0.0135(14) 0.0018(14)
C23 0.0325(14) 0.0500(17) 0.0197(12) 0.0127(11) 0.0031(10) -0.0098(12)
C24 0.146(4) 0.046(2) 0.0289(15) -0.0051(14) 0.042(2) -0.017(2)
C25 0.154(4) 0.0287(17) 0.0366(17) 0.0006(13) 0.048(2) -0.006(2)
C26 0.0145(10) 0.0224(12) 0.0243(11) 0.0054(9) 0.0037(8) -0.0027(9)
C27 0.0190(11) 0.0178(11) 0.0231(11) 0.0010(9) 0.0021(9) -0.0043(9)
C28 0.0164(10) 0.0185(11) 0.0201(10) 0.0032(9) 0.0029(8) -0.0019(8)
C29 0.0143(10) 0.0186(11) 0.0206(10) 0.0048(9) 0.0044(8) -0.0018(8)
C30 0.0167(10) 0.0188(11) 0.0194(10) 0.0040(8) 0.0064(8) -0.0015(8)
C31 0.0197(12) 0.0253(13) 0.0243(11) 0.0023(9) 0.0043(9) -0.0021(9)
C32 0.0185(12) 0.0258(12) 0.0246(11) 0.0040(9) 0.0050(9) -0.0012(9)
C33 0.0162(11) 0.0286(13) 0.0219(11) 0.0063(9) 0.0032(9) -0.0009(9)
C34 0.0208(11) 0.0263(13) 0.0299(12) 0.0031(10) 0.0027(10) -0.0005(10)
C35 0.0188(12) 0.0364(15) 0.0334(13) 0.0036(11) 0.0083(10) 0.0068(10)
C36 0.0152(11) 0.0472(16) 0.0333(13) 0.0012(12) 0.0030(10) -0.0010(11)
C37 0.0212(12) 0.0374(15) 0.0289(12) -0.0032(11) 0.0010(10) -0.0063(10)
C38 0.0192(11) 0.0318(13) 0.0218(11) -0.0005(10) 0.0039(9) 0.0010(10)
C39 0.0172(10) 0.0157(11) 0.0245(11) 0.0003(9) 0.0036(9) -0.0034(8)
C40 0.0287(12) 0.0228(12) 0.0236(11) -0.0002(9) 0.0021(10) 0.0029(10)
C41 0.0399(15) 0.0295(14) 0.0286(13) -0.0056(10) 0.0091(11) 0.0053(11)
C42 0.0294(13) 0.0250(13) 0.0438(15) -0.0045(11) 0.0093(11) 0.0073(11)
C43 0.0235(12) 0.0270(13) 0.0373(14) 0.0039(11) -0.0014(10) 0.0056(10)
C44 0.0225(12) 0.0255(13) 0.0242(11) 0.0006(10) 0.0028(9) 0.0004(10)
C45 0.0190(11) 0.0163(11) 0.0214(11) 0.0020(9) 0.0015(9) 0.0000(9)
C46 0.0176(11) 0.0277(13) 0.0280(12) -0.0024(10) 0.0029(9) -0.0003(9)
C47 0.0174(12) 0.0347(14) 0.0409(14) -0.0032(11) 0.0004(10) -0.0024(10)
C48 0.0277(13) 0.0352(15) 0.0349(14) -0.0040(11) -0.0099(11) -0.0036(11)
C49 0.0356(14) 0.0352(15) 0.0219(12) -0.0038(10) -0.0002(10) -0.0027(11)
C50 0.0247(12) 0.0248(13) 0.0236(11) 0.0036(9) 0.0051(9) 0.0006(10)

loop_
_atom_type_symbol
_atom_type_description
_atom_type_scat_dispersion_real
_atom_type_scat_dispersion_imag
_atom_type_scat_source
C C 0.0033 0.0016 'International Tables Vol C Tables 4.2.6.8 and 6.1.1.4'
H H 0.0000 0.0000 'International Tables Vol C Tables 4.2.6.8 and 6.1.1.4'
Cl Cl 0.1484 0.1585 'International Tables Vol C Tables 4.2.6.8 and 6.1.1.4'
Zr Zr -2.9673 0.5597 'International Tables Vol C Tables 4.2.6.8 and 6.1.1.4'

loop_
_geom_angle_atom_site_label_1
_geom_angle_atom_site_label_2
_geom_angle_atom_site_label_3
_geom_angle
Cl2 Zr1 Cl1 98.17(3)
Cl2 Zr1 C2 104.39(5)
Cl1 Zr1 C2 133.83(5)
Cl2 Zr1 C30 124.47(5)
Cl1 Zr1 C30 119.32(5)
C2 Zr1 C30 78.93(7)
Cl2 Zr1 C1 132.52(5)
Cl1 Zr1 C1 105.21(5)
C2 Zr1 C1 32.97(7)
C30 Zr1 C1 77.75(7)
Cl2 Zr1 C26 130.36(6)
Cl1 Zr1 C26 87.12(5)
C2 Zr1 C26 106.73(7)
C30 Zr1 C26 32.90(7)
C1 Zr1 C26 92.03(7)
Cl2 Zr1 C5 118.22(5)
Cl1 Zr1 C5 80.07(5)
C2 Zr1 C5 53.78(7)
C30 Zr1 C5 108.04(7)
C1 Zr1 C5 32.58(7)
C26 Zr1 C5 111.33(7)
Cl2 Zr1 C29 92.05(5)
Cl1 Zr1 C29 134.36(5)
C2 Zr1 C29 84.87(7)
C30 Zr1 C29 32.43(7)
C1 Zr1 C29 99.72(7)
C26 Zr1 C29 54.04(7)
C5 Zr1 C29 132.26(7)
Cl2 Zr1 C27 99.41(5)
Cl1 Zr1 C27 81.12(5)
C2 Zr1 C27 132.31(7)
C30 Zr1 C27 53.63(7)
C1 Zr1 C27 124.41(7)
C26 Zr1 C27 32.43(7)
C5 Zr1 C27 139.79(7)
C29 Zr1 C27 53.29(7)
Cl2 Zr1 C4 87.13(5)
Cl1 Zr1 C4 88.66(5)
C2 Zr1 C4 53.53(7)
C30 Zr1 C4 129.42(7)
C1 Zr1 C4 53.42(7)
C26 Zr1 C4 142.49(7)
C5 Zr1 C4 31.49(7)
C29 Zr1 C4 136.41(7)
C27 Zr1 C4 168.53(7)
Cl2 Zr1 C3 79.08(5)
Cl1 Zr1 C3 120.21(5)
C2 Zr1 C3 32.17(7)
C30 Zr1 C3 109.58(7)
C1 Zr1 C3 53.44(7)
C26 Zr1 C3 138.90(7)
C5 Zr1 C3 52.56(7)
C29 Zr1 C3 105.38(7)
C27 Zr1 C3 158.66(7)
C4 Zr1 C3 31.88(7)
Cl2 Zr1 C28 78.60(5)
Cl1 Zr1 C28 107.11(5)
C2 Zr1 C28 116.48(7)
C30 Zr1 C28 53.19(7)
C1 Zr1 C28 129.90(7)
C26 Zr1 C28 53.09(7)
C5 Zr1 C28 161.19(7)
C29 Zr1 C28 32.24(7)
C27 Zr1 C28 31.39(7)
C4 Zr1 C28 159.96(7)
C3 Zr1 C28 129.79(7)
C5 C1 C2 107.30(19)
C5 C1 C6 126.6(2)
C2 C1 C6 125.93(19)
C5 C1 Zr1 75.73(12)
C2 C1 Zr1 73.38(12)
C6 C1 Zr1 120.32(15)
C1 C2 C3 108.46(19)
C1 C2 Zr1 73.65(12)
C3 C2 Zr1 78.72(12)
C1 C2 H2 125.8
C3 C2 H2 125.8
Zr1 C2 H2 114.1
C2 C3 C4 107.26(19)
C2 C3 C14 123.3(2)
C4 C3 C14 129.3(2)
C2 C3 Zr1 69.10(12)
C4 C3 Zr1 73.78(12)
C14 C3 Zr1 125.52(14)
C5 C4 C3 107.54(19)
C5 C4 C20 122.4(2)
C3 C4 C20 129.5(2)
C5 C4 Zr1 71.85(12)
C3 C4 Zr1 74.34(12)
C20 C4 Zr1 126.11(15)
C4 C5 C1 109.30(19)
C4 C5 Zr1 76.67(13)
C1 C5 Zr1 71.69(12)
C4 C5 H5 125.3
C1 C5 H5 125.3
Zr1 C5 H5 118.1
C7 C6 C1 178.6(2)
C6 C7 C8 177.2(2)
C13 C8 C9 119.6(2)
C13 C8 C7 119.8(2)
C9 C8 C7 120.6(2)
C10 C9 C8 119.4(2)
C10 C9 H9 120.3
C8 C9 H9 120.3
C11 C10 C9 120.9(3)
C11 C10 H10 119.6
C9 C10 H10 119.6
C10 C11 C12 119.9(2)
C10 C11 H11 120.0
C12 C11 H11 120.0
C11 C12 C13 120.1(2)
C11 C12 H12 119.9
C13 C12 H12 119.9
C8 C13 C12 120.1(2)
C8 C13 H13 119.9
C12 C13 H13 119.9
C15 C14 C19 118.2(2)
C15 C14 C3 119.1(2)
C19 C14 C3 122.7(2)
C16 C15 C14 121.3(2)
C16 C15 H15 119.3
C14 C15 H15 119.3
C15 C16 C17 119.6(3)
C15 C16 H16 120.2
C17 C16 H16 120.2
C18 C17 C16 120.2(2)
C18 C17 H17 119.9
C16 C17 H17 119.9
C17 C18 C19 120.6(2)
C17 C18 H18 119.7
C19 C18 H18 119.7
C18 C19 C14 120.1(2)
C18 C19 H19 120.0
C14 C19 H19 120.0
C25 C20 C21 117.9(2)
C25 C20 C4 123.8(2)
C21 C20 C4 118.3(2)
C20 C21 C22 121.0(3)
C20 C21 H21 119.5
C22 C21 H21 119.5
C23 C22 C21 120.5(3)
C23 C22 H22 119.8
C21 C22 H22 119.8
C24 C23 C22 118.8(2)
C24 C23 H23 120.6
C22 C23 H23 120.6
C23 C24 C25 121.1(3)
C23 C24 H24 119.5
C25 C24 H24 119.5
C20 C25 C24 120.8(3)
C20 C25 H25 119.6
C24 C25 H25 119.6
C31 C26 C27 125.1(2)
C31 C26 C30 127.7(2)
C27 C26 C30 107.20(18)
C31 C26 Zr1 119.60(15)
C27 C26 Zr1 75.76(12)
C30 C26 Zr1 72.91(12)
C28 C27 C26 109.07(19)
C28 C27 Zr1 76.87(12)
C26 C27 Zr1 71.82(12)
C28 C27 H27 125.5
C26 C27 H27 125.5
Zr1 C27 H27 117.7
C27 C28 C29 107.51(18)
C27 C28 C39 121.91(19)
C29 C28 C39 130.22(19)
C27 C28 Zr1 71.74(12)
C29 C28 Zr1 71.18(12)
C39 C28 Zr1 127.75(14)
C30 C29 C28 107.19(18)
C30 C29 C45 122.6(2)
C28 C29 C45 130.25(19)
C30 C29 Zr1 71.37(12)
C28 C29 Zr1 76.58(12)
C45 C29 Zr1 117.93(14)
C29 C30 C26 108.97(19)
C29 C30 Zr1 76.20(12)
C26 C30 Zr1 74.20(12)
C29 C30 H30 125.5
C26 C30 H30 125.5
Zr1 C30 H30 116.1
C32 C31 C26 175.3(3)
C31 C32 C33 175.0(3)
C34 C33 C38 119.5(2)
C34 C33 C32 121.4(2)
C38 C33 C32 119.0(2)
C35 C34 C33 119.7(2)
C35 C34 H34 120.2
C33 C34 H34 120.2
C36 C35 C34 120.2(2)
C36 C35 H35 119.9
C34 C35 H35 119.9
C35 C36 C37 120.4(2)
C35 C36 H36 119.8
C37 C36 H36 119.8
C38 C37 C36 120.2(2)
C38 C37 H37 119.9
C36 C37 H37 119.9
C37 C38 C33 120.0(2)
C37 C38 H38 120.0
C33 C38 H38 120.0
C44 C39 C40 118.4(2)
C44 C39 C28 120.5(2)
C40 C39 C28 120.85(19)
C41 C40 C39 121.0(2)
C41 C40 H40 119.5
C39 C40 H40 119.5
C40 C41 C42 119.9(2)
C40 C41 H41 120.1
C42 C41 H41 120.1
C43 C42 C41 119.7(2)
C43 C42 H42 120.2
C41 C42 H42 120.2
C42 C43 C44 120.6(2)
C42 C43 H43 119.7
C44 C43 H43 119.7
C43 C44 C39 120.3(2)
C43 C44 H44 119.8
C39 C44 H44 119.8
C46 C45 C50 118.3(2)
C46 C45 C29 122.6(2)
C50 C45 C29 119.02(19)
C47 C46 C45 120.3(2)
C47 C46 H46 119.9
C45 C46 H46 119.9
C46 C47 C48 120.9(2)
C46 C47 H47 119.5
C48 C47 H47 119.5
C49 C48 C47 119.6(2)
C49 C48 H48 120.2
C47 C48 H48 120.2
C48 C49 C50 119.8(2)
C48 C49 H49 120.1
C50 C49 H49 120.1
C49 C50 C45 121.1(2)
C49 C50 H50 119.5
C45 C50 H50 119.5

loop_
_geom_bond_atom_site_label_1
_geom_bond_atom_site_label_2
_geom_bond_distance
Zr1 Cl2 2.3888(8)
Zr1 Cl1 2.4161(10)
Zr1 C2 2.490(2)
Zr1 C30 2.493(2)
Zr1 C1 2.494(2)
Zr1 C26 2.509(2)
Zr1 C5 2.546(2)
Zr1 C29 2.554(2)
Zr1 C27 2.560(2)
Zr1 C4 2.607(2)
Zr1 C3 2.614(2)
Zr1 C28 2.625(2)
C1 C5 1.414(3)
C1 C2 1.414(3)
C1 C6 1.426(3)
C2 C3 1.420(3)
C2 H2 0.9300
C3 C4 1.434(3)
C3 C14 1.466(3)
C4 C5 1.399(3)
C4 C20 1.495(3)
C5 H5 0.9300
C6 C7 1.184(3)
C7 C8 1.434(3)
C8 C13 1.375(3)
C8 C9 1.390(3)
C9 C10 1.380(4)
C9 H9 0.9300
C10 C11 1.358(4)
C10 H10 0.9300
C11 C12 1.377(4)
C11 H11 0.9300
C12 C13 1.377(3)
C12 H12 0.9300
C13 H13 0.9300
C14 C15 1.394(3)
C14 C19 1.399(3)
C15 C16 1.370(3)
C15 H15 0.9300
C16 C17 1.381(4)
C16 H16 0.9300
C17 C18 1.372(4)
C17 H17 0.9300
C18 C19 1.378(4)
C18 H18 0.9300
C19 H19 0.9300
C20 C25 1.366(4)
C20 C21 1.369(4)
C21 C22 1.392(4)
C21 H21 0.9300
C22 C23 1.364(4)
C22 H22 0.9300
C23 C24 1.349(5)
C23 H23 0.9300
C24 C25 1.393(4)
C24 H24 0.9300
C25 H25 0.9300
C26 C31 1.414(3)
C26 C27 1.416(3)
C26 C30 1.416(3)
C27 C28 1.404(3)
C27 H27 0.9300
C28 C29 1.440(3)
C28 C39 1.472(3)
C29 C30 1.410(3)
C29 C45 1.479(3)
C30 H30 0.9300
C31 C32 1.193(3)
C32 C33 1.427(3)
C33 C34 1.397(3)
C33 C38 1.397(3)
C34 C35 1.378(3)
C34 H34 0.9300
C35 C36 1.378(4)
C35 H35 0.9300
C36 C37 1.381(4)
C36 H36 0.9300
C37 C38 1.369(3)
C37 H37 0.9300
C38 H38 0.9300
C39 C44 1.391(3)
C39 C40 1.399(3)
C40 C41 1.376(3)
C40 H40 0.9300
C41 C42 1.386(4)
C41 H41 0.9300
C42 C43 1.378(4)
C42 H42 0.9300
C43 C44 1.382(3)
C43 H43 0.9300
C44 H44 0.9300
C45 C46 1.382(3)
C45 C50 1.402(3)
C46 C47 1.381(3)
C46 H46 0.9300
C47 C48 1.383(4)
C47 H47 0.9300
C48 C49 1.373(4)
C48 H48 0.9300
C49 C50 1.383(3)
C49 H49 0.9300
C50 H50 0.9300

loop_
_geom_torsion_atom_site_label_1
_geom_torsion_atom_site_label_2
_geom_torsion_atom_site_label_3
_geom_torsion_atom_site_label_4
_geom_torsion
Cl2 Zr1 C1 C5 -75.91(14)
Cl1 Zr1 C1 C5 40.78(13)
C2 Zr1 C1 C5 -113.34(18)
C30 Zr1 C1 C5 158.17(14)
C26 Zr1 C1 C5 128.34(13)
C29 Zr1 C1 C5 -177.82(12)
C27 Zr1 C1 C5 130.34(13)
C4 Zr1 C1 C5 -35.82(12)
C3 Zr1 C1 C5 -75.82(14)
C28 Zr1 C1 C5 169.43(12)
Cl2 Zr1 C1 C2 37.43(15)
Cl1 Zr1 C1 C2 154.11(11)
C30 Zr1 C1 C2 -88.49(13)
C26 Zr1 C1 C2 -118.33(13)
C5 Zr1 C1 C2 113.34(18)
C29 Zr1 C1 C2 -64.48(13)
C27 Zr1 C1 C2 -116.33(13)
C4 Zr1 C1 C2 77.52(13)
C3 Zr1 C1 C2 37.52(12)
C28 Zr1 C1 C2 -77.23(14)
Cl2 Zr1 C1 C6 159.76(13)
Cl1 Zr1 C1 C6 -83.56(17)
C2 Zr1 C1 C6 122.3(2)
C30 Zr1 C1 C6 33.84(16)
C26 Zr1 C1 C6 4.00(17)
C5 Zr1 C1 C6 -124.3(2)
C29 Zr1 C1 C6 57.85(17)
C27 Zr1 C1 C6 6.0(2)
C4 Zr1 C1 C6 -160.2(2)
C3 Zr1 C1 C6 159.8(2)
C28 Zr1 C1 C6 45.1(2)
C5 C1 C2 C3 -3.0(2)
C6 C1 C2 C3 172.5(2)
Zr1 C1 C2 C3 -71.77(15)
C5 C1 C2 Zr1 68.75(15)
C6 C1 C2 Zr1 -115.7(2)
Cl2 Zr1 C2 C1 -152.46(11)
Cl1 Zr1 C2 C1 -35.74(15)
C30 Zr1 C2 C1 84.51(13)
C26 Zr1 C2 C1 66.72(13)
C5 Zr1 C2 C1 -37.79(12)
C29 Zr1 C2 C1 116.74(13)
C27 Zr1 C2 C1 90.04(14)
C4 Zr1 C2 C1 -77.16(13)
C3 Zr1 C2 C1 -113.27(18)
C28 Zr1 C2 C1 123.29(12)
Cl2 Zr1 C2 C3 -39.19(13)
Cl1 Zr1 C2 C3 77.53(14)
C30 Zr1 C2 C3 -162.22(14)
C1 Zr1 C2 C3 113.27(18)
C26 Zr1 C2 C3 179.99(12)
C5 Zr1 C2 C3 75.47(14)
C29 Zr1 C2 C3 -130.00(13)
C27 Zr1 C2 C3 -156.69(12)
C4 Zr1 C2 C3 36.10(12)
C28 Zr1 C2 C3 -123.44(12)
C1 C2 C3 C4 3.9(2)
Zr1 C2 C3 C4 -64.42(15)
C1 C2 C3 C14 -172.1(2)
Zr1 C2 C3 C14 119.6(2)
C1 C2 C3 Zr1 68.34(15)
Cl2 Zr1 C3 C2 141.44(13)
Cl1 Zr1 C3 C2 -125.40(12)
C30 Zr1 C3 C2 18.54(14)
C1 Zr1 C3 C2 -38.49(13)
C26 Zr1 C3 C2 -0.02(18)
C5 Zr1 C3 C2 -79.60(14)
C29 Zr1 C3 C2 52.31(14)
C27 Zr1 C3 C2 53.5(2)
C4 Zr1 C3 C2 -116.22(18)
C28 Zr1 C3 C2 76.44(15)
Cl2 Zr1 C3 C4 -102.34(12)
Cl1 Zr1 C3 C4 -9.18(14)
C2 Zr1 C3 C4 116.22(18)
C30 Zr1 C3 C4 134.77(12)
C1 Zr1 C3 C4 77.73(13)
C26 Zr1 C3 C4 116.20(14)
C5 Zr1 C3 C4 36.63(12)
C29 Zr1 C3 C4 168.53(12)
C27 Zr1 C3 C4 169.74(17)
C28 Zr1 C3 C4 -167.34(11)
Cl2 Zr1 C3 C14 24.76(17)
Cl1 Zr1 C3 C14 117.92(17)
C2 Zr1 C3 C14 -116.7(2)
C30 Zr1 C3 C14 -98.14(18)
C1 Zr1 C3 C14 -155.2(2)
C26 Zr1 C3 C14 -116.70(18)
C5 Zr1 C3 C14 163.7(2)
C29 Zr1 C3 C14 -64.37(19)
C27 Zr1 C3 C14 -63.2(3)
C4 Zr1 C3 C14 127.1(2)
C28 Zr1 C3 C14 -40.2(2)
C2 C3 C4 C5 -3.3(2)
C14 C3 C4 C5 172.4(2)
Zr1 C3 C4 C5 -64.67(15)
C2 C3 C4 C20 -174.4(2)
C14 C3 C4 C20 1.3(4)
Zr1 C3 C4 C20 124.2(2)
C2 C3 C4 Zr1 61.35(15)
C14 C3 C4 Zr1 -122.9(2)
Cl2 Zr1 C4 C5 -171.26(12)
Cl1 Zr1 C4 C5 -73.01(12)
C2 Zr1 C4 C5 78.47(14)
C30 Zr1 C4 C5 54.92(15)
C1 Zr1 C4 C5 37.11(12)
C26 Zr1 C4 C5 10.50(18)
C29 Zr1 C4 C5 98.77(14)
C27 Zr1 C4 C5 -46.1(4)
C3 Zr1 C4 C5 114.91(18)
C28 Zr1 C4 C5 144.35(18)
Cl2 Zr1 C4 C3 73.82(12)
Cl1 Zr1 C4 C3 172.07(12)
C2 Zr1 C4 C3 -36.44(12)
C30 Zr1 C4 C3 -59.99(15)
C1 Zr1 C4 C3 -77.80(13)
C26 Zr1 C4 C3 -104.42(15)
C5 Zr1 C4 C3 -114.91(18)
C29 Zr1 C4 C3 -16.14(17)
C27 Zr1 C4 C3 -161.0(3)
C28 Zr1 C4 C3 29.4(3)
Cl2 Zr1 C4 C20 -53.99(18)
Cl1 Zr1 C4 C20 44.26(18)
C2 Zr1 C4 C20 -164.3(2)
C30 Zr1 C4 C20 172.19(16)
C1 Zr1 C4 C20 154.4(2)
C26 Zr1 C4 C20 127.77(17)
C5 Zr1 C4 C20 117.3(2)
C29 Zr1 C4 C20 -143.96(16)
C27 Zr1 C4 C20 71.2(4)
C3 Zr1 C4 C20 -127.8(2)
C28 Zr1 C4 C20 -98.4(2)
C3 C4 C5 C1 1.5(3)
C20 C4 C5 C1 173.4(2)
Zr1 C4 C5 C1 -64.85(15)
C3 C4 C5 Zr1 66.33(15)
C20 C4 C5 Zr1 -121.8(2)
C2 C1 C5 C4 0.9(3)
C6 C1 C5 C4 -174.5(2)
Zr1 C1 C5 C4 68.08(16)
C2 C1 C5 Zr1 -67.15(15)
C6 C1 C5 Zr1 117.4(2)
Cl2 Zr1 C5 C4 9.91(14)
Cl1 Zr1 C5 C4 103.91(12)
C2 Zr1 C5 C4 -77.59(14)
C30 Zr1 C5 C4 -138.33(12)
C1 Zr1 C5 C4 -115.86(19)
C26 Zr1 C5 C4 -173.16(12)
C29 Zr1 C5 C4 -112.96(13)
C27 Zr1 C5 C4 167.19(12)
C3 Zr1 C5 C4 -37.11(12)
C28 Zr1 C5 C4 -141.7(2)
Cl2 Zr1 C5 C1 125.78(12)
Cl1 Zr1 C5 C1 -140.22(13)
C2 Zr1 C5 C1 38.27(12)
C30 Zr1 C5 C1 -22.46(14)
C26 Zr1 C5 C1 -57.30(14)
C29 Zr1 C5 C1 2.91(16)
C27 Zr1 C5 C1 -76.95(16)
C4 Zr1 C5 C1 115.86(19)
C3 Zr1 C5 C1 78.75(14)
C28 Zr1 C5 C1 -25.9(3)
C5 C1 C6 C7 172(100)
C2 C1 C6 C7 -3(10)
Zr1 C1 C6 C7 -94(10)
C1 C6 C7 C8 -134(9)
C6 C7 C8 C13 32(5)
C6 C7 C8 C9 -149(5)
C13 C8 C9 C10 0.1(4)
C7 C8 C9 C10 -178.9(2)
C8 C9 C10 C11 -0.4(4)
C9 C10 C11 C12 -0.2(4)
C10 C11 C12 C13 1.0(4)
C9 C8 C13 C12 0.7(4)
C7 C8 C13 C12 179.8(2)
C11 C12 C13 C8 -1.3(4)
C2 C3 C14 C15 14.6(3)
C4 C3 C14 C15 -160.5(2)
Zr1 C3 C14 C15 101.4(2)
C2 C3 C14 C19 -166.0(2)
C4 C3 C14 C19 18.9(4)
Zr1 C3 C14 C19 -79.2(3)
C19 C14 C15 C16 1.2(4)
C3 C14 C15 C16 -179.3(2)
C14 C15 C16 C17 -0.9(4)
C15 C16 C17 C18 -0.1(4)
C16 C17 C18 C19 0.9(4)
C17 C18 C19 C14 -0.5(4)
C15 C14 C19 C18 -0.5(4)
C3 C14 C19 C18 -179.9(2)
C5 C4 C20 C25 101.0(3)
C3 C4 C20 C25 -89.0(4)
Zr1 C4 C20 C25 10.7(4)
C5 C4 C20 C21 -76.3(3)
C3 C4 C20 C21 93.7(3)
Zr1 C4 C20 C21 -166.64(19)
C25 C20 C21 C22 1.2(4)
C4 C20 C21 C22 178.7(2)
C20 C21 C22 C23 -0.3(5)
C21 C22 C23 C24 -0.5(5)
C22 C23 C24 C25 0.3(6)
C21 C20 C25 C24 -1.4(6)
C4 C20 C25 C24 -178.7(3)
C23 C24 C25 C20 0.6(7)
Cl2 Zr1 C26 C31 142.83(15)
Cl1 Zr1 C26 C31 44.56(17)
C2 Zr1 C26 C31 -90.59(18)
C30 Zr1 C26 C31 -124.1(2)
C1 Zr1 C26 C31 -60.57(18)
C5 Zr1 C26 C31 -33.61(19)
C29 Zr1 C26 C31 -161.1(2)
C27 Zr1 C26 C31 122.5(2)
C4 Zr1 C26 C31 -39.5(2)
C3 Zr1 C26 C31 -90.58(19)
C28 Zr1 C26 C31 158.5(2)
Cl2 Zr1 C26 C27 20.33(15)
Cl1 Zr1 C26 C27 -77.94(12)
C2 Zr1 C26 C27 146.91(12)
C30 Zr1 C26 C27 113.40(18)
C1 Zr1 C26 C27 176.93(13)
C5 Zr1 C26 C27 -156.11(12)
C29 Zr1 C26 C27 76.39(13)
C4 Zr1 C26 C27 -161.98(12)
C3 Zr1 C26 C27 146.92(13)
C28 Zr1 C26 C27 36.03(12)
Cl2 Zr1 C26 C30 -93.07(13)
Cl1 Zr1 C26 C30 168.66(12)
C2 Zr1 C26 C30 33.51(14)
C1 Zr1 C26 C30 63.52(13)
C5 Zr1 C26 C30 90.49(13)
C29 Zr1 C26 C30 -37.01(12)
C27 Zr1 C26 C30 -113.40(18)
C4 Zr1 C26 C30 84.62(16)
C3 Zr1 C26 C30 33.52(17)
C28 Zr1 C26 C30 -77.37(14)
C31 C26 C27 C28 175.1(2)
C30 C26 C27 C28 -1.8(2)
Zr1 C26 C27 C28 -68.50(15)
C31 C26 C27 Zr1 -116.4(2)
C30 C26 C27 Zr1 66.67(15)
Cl2 Zr1 C27 C28 -48.98(12)
Cl1 Zr1 C27 C28 -145.87(12)
C2 Zr1 C27 C28 70.45(15)
C30 Zr1 C27 C28 77.20(13)
C1 Zr1 C27 C28 111.72(13)
C26 Zr1 C27 C28 115.45(18)
C5 Zr1 C27 C28 151.20(12)
C29 Zr1 C27 C28 36.53(12)
C4 Zr1 C27 C28 -173.2(3)
C3 Zr1 C27 C28 35.1(2)
Cl2 Zr1 C27 C26 -164.43(11)
Cl1 Zr1 C27 C26 98.68(12)
C2 Zr1 C27 C26 -44.99(16)
C30 Zr1 C27 C26 -38.25(12)
C1 Zr1 C27 C26 -3.72(15)
C5 Zr1 C27 C26 35.75(18)
C29 Zr1 C27 C26 -78.92(13)
C4 Zr1 C27 C26 71.4(4)
C3 Zr1 C27 C26 -80.4(2)
C28 Zr1 C27 C26 -115.45(18)
C26 C27 C28 C29 2.6(2)
Zr1 C27 C28 C29 -62.59(15)
C26 C27 C28 C39 -171.18(19)
Zr1 C27 C28 C39 123.64(19)
C26 C27 C28 Zr1 65.19(15)
Cl2 Zr1 C28 C27 130.59(12)
Cl1 Zr1 C28 C27 35.45(13)
C2 Zr1 C28 C27 -128.88(13)
C30 Zr1 C28 C27 -78.72(13)
C1 Zr1 C28 C27 -92.51(14)
C26 Zr1 C28 C27 -37.27(12)
C5 Zr1 C28 C27 -74.7(2)
C29 Zr1 C28 C27 -116.57(18)
C4 Zr1 C28 C27 176.04(17)
C3 Zr1 C28 C27 -164.21(12)
Cl2 Zr1 C28 C29 -112.84(12)
Cl1 Zr1 C28 C29 152.02(10)
C2 Zr1 C28 C29 -12.31(14)
C30 Zr1 C28 C29 37.85(12)
C1 Zr1 C28 C29 24.06(15)
C26 Zr1 C28 C29 79.30(13)
C5 Zr1 C28 C29 41.9(3)
C27 Zr1 C28 C29 116.57(18)
C4 Zr1 C28 C29 -67.4(2)
C3 Zr1 C28 C29 -47.64(14)
Cl2 Zr1 C28 C39 13.95(17)
Cl1 Zr1 C28 C39 -81.19(18)
C2 Zr1 C28 C39 114.48(18)
C30 Zr1 C28 C39 164.6(2)
C1 Zr1 C28 C39 150.84(16)
C26 Zr1 C28 C39 -153.9(2)
C5 Zr1 C28 C39 168.67(19)
C29 Zr1 C28 C39 126.8(2)
C27 Zr1 C28 C39 -116.6(2)
C4 Zr1 C28 C39 59.4(3)
C3 Zr1 C28 C39 79.15(19)
C27 C28 C29 C30 -2.4(2)
C39 C28 C29 C30 170.7(2)
Zr1 C28 C29 C30 -65.32(14)
C27 C28 C29 C45 178.4(2)
C39 C28 C29 C45 -8.6(4)
Zr1 C28 C29 C45 115.4(2)
C27 C28 C29 Zr1 62.96(15)
C39 C28 C29 Zr1 -124.0(2)
Cl2 Zr1 C29 C30 178.33(12)
Cl1 Zr1 C29 C30 74.81(14)
C2 Zr1 C29 C30 -77.40(13)
C1 Zr1 C29 C30 -47.86(14)
C26 Zr1 C29 C30 37.57(13)
C5 Zr1 C29 C30 -49.44(16)
C27 Zr1 C29 C30 78.12(13)
C4 Zr1 C29 C30 -93.67(15)
C3 Zr1 C29 C30 -102.43(13)
C28 Zr1 C29 C30 113.64(18)
Cl2 Zr1 C29 C28 64.69(11)
Cl1 Zr1 C29 C28 -38.84(14)
C2 Zr1 C29 C28 168.96(12)
C30 Zr1 C29 C28 -113.64(18)
C1 Zr1 C29 C28 -161.50(12)
C26 Zr1 C29 C28 -76.07(13)
C5 Zr1 C29 C28 -163.09(11)
C27 Zr1 C29 C28 -35.53(11)
C4 Zr1 C29 C28 152.69(12)
C3 Zr1 C29 C28 143.93(12)
Cl2 Zr1 C29 C45 -64.01(15)
Cl1 Zr1 C29 C45 -167.54(12)
C2 Zr1 C29 C45 40.25(16)
C30 Zr1 C29 C45 117.7(2)
C1 Zr1 C29 C45 69.80(16)
C26 Zr1 C29 C45 155.22(19)
C5 Zr1 C29 C45 68.21(18)
C27 Zr1 C29 C45 -164.23(19)
C4 Zr1 C29 C45 24.0(2)
C3 Zr1 C29 C45 15.22(17)
C28 Zr1 C29 C45 -128.7(2)
C28 C29 C30 C26 1.3(2)
C45 C29 C30 C26 -179.39(19)
Zr1 C29 C30 C26 -67.61(15)
C28 C29 C30 Zr1 68.86(14)
C45 C29 C30 Zr1 -111.78(19)
C31 C26 C30 C29 -176.5(2)
C27 C26 C30 C29 0.3(2)
Zr1 C26 C30 C29 68.94(15)
C31 C26 C30 Zr1 114.6(2)
C27 C26 C30 Zr1 -68.62(15)
Cl2 Zr1 C30 C29 -2.02(15)
Cl1 Zr1 C30 C29 -127.69(11)
C2 Zr1 C30 C29 97.93(13)
C1 Zr1 C30 C29 131.60(14)
C26 Zr1 C30 C29 -114.67(19)
C5 Zr1 C30 C29 143.75(13)
C27 Zr1 C30 C29 -76.99(14)
C4 Zr1 C30 C29 117.04(13)
C3 Zr1 C30 C29 87.99(14)
C28 Zr1 C30 C29 -37.62(12)
Cl2 Zr1 C30 C26 112.65(12)
Cl1 Zr1 C30 C26 -13.02(14)
C2 Zr1 C30 C26 -147.40(14)
C1 Zr1 C30 C26 -113.74(13)
C5 Zr1 C30 C26 -101.58(13)
C29 Zr1 C30 C26 114.67(19)
C27 Zr1 C30 C26 37.67(12)
C4 Zr1 C30 C26 -128.30(13)
C3 Zr1 C30 C26 -157.34(12)
C28 Zr1 C30 C26 77.05(14)
C27 C26 C31 C32 -40(3)
C30 C26 C31 C32 136(3)
Zr1 C26 C31 C32 -133(3)
C26 C31 C32 C33 -14(5)
C31 C32 C33 C34 -142(3)
C31 C32 C33 C38 34(3)
C38 C33 C34 C35 -0.9(3)
C32 C33 C34 C35 175.1(2)
C33 C34 C35 C36 -0.5(4)
C34 C35 C36 C37 1.5(4)
C35 C36 C37 C38 -1.2(4)
C36 C37 C38 C33 -0.2(4)
C34 C33 C38 C37 1.2(3)
C32 C33 C38 C37 -174.9(2)
C27 C28 C39 C44 135.9(2)
C29 C28 C39 C44 -36.3(3)
Zr1 C28 C39 C44 -133.20(19)
C27 C28 C39 C40 -38.8(3)
C29 C28 C39 C40 149.0(2)
Zr1 C28 C39 C40 52.1(3)
C44 C39 C40 C41 0.8(3)
C28 C39 C40 C41 175.7(2)
C39 C40 C41 C42 -1.5(4)
C40 C41 C42 C43 0.6(4)
C41 C42 C43 C44 1.0(4)
C42 C43 C44 C39 -1.7(4)
C40 C39 C44 C43 0.8(3)
C28 C39 C44 C43 -174.0(2)
C30 C29 C45 C46 148.8(2)
C28 C29 C45 C46 -32.0(4)
Zr1 C29 C45 C46 64.0(3)
C30 C29 C45 C50 -28.4(3)
C28 C29 C45 C50 150.8(2)
Zr1 C29 C45 C50 -113.25(19)
C50 C45 C46 C47 0.2(3)
C29 C45 C46 C47 -177.1(2)
C45 C46 C47 C48 0.1(4)
C46 C47 C48 C49 0.1(4)
C47 C48 C49 C50 -0.6(4)
C48 C49 C50 C45 0.8(4)
C46 C45 C50 C49 -0.6(3)
C29 C45 C50 C49 176.7(2)
